data_4086784
loop_
_publ_author_name
'Iwai, Tomohiro'
'Tanaka, Ryotaro'
'Sawamura, Masaya'

_publ_section_title
;
 Synthesis, Coordination Properties, and Catalytic Application of
 Triarylmethane-Monophosphines
;
_journal_issue 23
_journal_name_full Organometallics
_journal_page_first 3959
_journal_paper_doi 10.1021/acs.organomet.6b00752
_journal_volume 35
_journal_year 2016
_chemical_formula_moiety 'C31 H23 P'
_chemical_formula_sum 'C31 H23 P'
_chemical_formula_weight 426.50
_space_group_crystal_system triclinic
_space_group_IT_number 2
_space_group_name_Hall '-P 1'
_space_group_name_H-M_alt 'P -1'
_symmetry_space_group_name_Hall '-P 1'
_symmetry_space_group_name_H-M 'P -1'
_atom_sites_solution_hydrogens geom
_atom_sites_solution_primary direct
_atom_sites_solution_secondary difmap
_cell_angle_alpha 85.096(11)
_cell_angle_beta 65.459(8)
_cell_angle_gamma 67.681(8)
_cell_formula_units_Z 2
_cell_length_a 10.8081(15)
_cell_length_b 11.035(2)
_cell_length_c 11.218(2)
_cell_measurement_reflns_used 3365
_cell_measurement_temperature 150
_cell_measurement_theta_max 27.50
_cell_measurement_theta_min 3.50
_cell_volume 1121.7(3)
_computing_cell_refinement 'CrystalClear-SM Expert 2.0 r16'
_computing_data_collection 'CrystalClear-SM Expert 2.0 r16 (Rigaku, 2013)'
_computing_data_reduction 'CrystalClear-SM Expert 2.0 r16'
_computing_molecular_graphics 'CrystalStructure 4.2'
_computing_publication_material 'CrystalStructure 4.2 (Rigaku, 2015)'
_computing_structure_refinement 'SHELXL Version 2014/7 (Sheldrick, 2008)'
_computing_structure_solution 'SIR2011 (Burla, et al., 2012)'
_diffrn_ambient_temperature 150
_diffrn_detector_area_resol_mean 7.314
_diffrn_measured_fraction_theta_full 0.983
_diffrn_measured_fraction_theta_max 0.982
_diffrn_measurement_device_type 'Rigaku Mercury70'
_diffrn_measurement_method \w
_diffrn_radiation_type 'Mo K\a'
_diffrn_radiation_wavelength 0.71075
_diffrn_reflns_av_R_equivalents 0.0170
_diffrn_reflns_Laue_measured_fraction_full 0.983
_diffrn_reflns_Laue_measured_fraction_max 0.982
_diffrn_reflns_limit_h_max 9
_diffrn_reflns_limit_h_min -13
_diffrn_reflns_limit_k_max 13
_diffrn_reflns_limit_k_min -13
_diffrn_reflns_limit_l_max 12
_diffrn_reflns_limit_l_min -13
_diffrn_reflns_number 8504
_diffrn_reflns_point_group_measured_fraction_full 0.983
_diffrn_reflns_point_group_measured_fraction_max 0.982
_diffrn_reflns_theta_full 25.242
_diffrn_reflns_theta_max 26.000
_diffrn_reflns_theta_min 3.469
_diffrn_standards_number 0
_exptl_absorpt_coefficient_mu 0.139
_exptl_absorpt_correction_T_max 0.973
_exptl_absorpt_correction_T_min 0.825
_exptl_absorpt_correction_type multi-scan
_exptl_absorpt_process_details 'REQAB (Rigaku, 1998)'
_exptl_crystal_colour colorless
_exptl_crystal_density_diffrn 1.263
_exptl_crystal_density_method 'not measured'
_exptl_crystal_description prism
_exptl_crystal_F_000 448.00
_exptl_crystal_size_max 0.200
_exptl_crystal_size_mid 0.200
_exptl_crystal_size_min 0.200
_refine_diff_density_max 0.23
_refine_diff_density_min -0.23
_refine_ls_extinction_method none
_refine_ls_goodness_of_fit_ref 1.037
_refine_ls_hydrogen_treatment constr
_refine_ls_number_parameters 289
_refine_ls_number_reflns 4331
_refine_ls_number_restraints 0
_refine_ls_R_factor_all 0.0489
_refine_ls_R_factor_gt 0.0385
_refine_ls_shift/su_max 0.000
_refine_ls_structure_factor_coef Fsqd
_refine_ls_weighting_details 'w = 1/[\s^2^(Fo^2^)+(0.0367P)^2^+0.3216P] where P=(Fo^2^+2Fc^2^)/3'
_refine_ls_weighting_scheme calc
_refine_ls_wR_factor_gt 0.0825
_refine_ls_wR_factor_ref 0.0880
_reflns_Friedel_coverage 0.000
_reflns_number_gt 3669
_reflns_number_total 4331
_reflns_threshold_expression F^2^>2.0\s(F^2^)
_cod_data_source_file om6b00752_si_002.cif
_cod_data_source_block L4
_cod_depositor_comments 'Adding full bibliography for 4086782--4086793.cif.'
_cod_database_code 4086784

loop_
_space_group_symop_id
_space_group_symop_operation_xyz
1 +X,+Y,+Z
2 -X,-Y,-Z

loop_
_atom_site_label
_atom_site_type_symbol
_atom_site_fract_x
_atom_site_fract_y
_atom_site_fract_z
_atom_site_U_iso_or_equiv
_atom_site_adp_type
_atom_site_occupancy
_atom_site_site_symmetry_order
_atom_site_calc_flag
_atom_site_refinement_flags_posn
_atom_site_refinement_flags_adp
P1 P 0.12009(4) 0.36956(4) 0.18088(4) 0.02330(11) Uani 1 1 d . .
C1 C 0.19782(17) 0.47142(14) 0.22400(15) 0.0250(3) Uani 1 1 d . .
C2 C 0.34441(18) 0.45712(15) 0.16262(16) 0.0300(4) Uani 1 1 d . .
H1 H 0.4112 0.3921 0.0912 0.036 Uiso 1 1 calc R U
C3 C 0.39448(19) 0.53695(16) 0.20460(16) 0.0352(4) Uani 1 1 d . .
H2 H 0.4949 0.5265 0.1618 0.042 Uiso 1 1 calc R U
C4 C 0.2977(2) 0.63156(17) 0.30876(17) 0.0376(4) Uani 1 1 d . .
H3 H 0.3318 0.6861 0.3376 0.045 Uiso 1 1 calc R U
C5 C 0.1517(2) 0.64691(16) 0.37090(17) 0.0371(4) Uani 1 1 d . .
H4 H 0.0855 0.7115 0.4428 0.044 Uiso 1 1 calc R U
C6 C 0.10199(18) 0.56790(15) 0.32809(15) 0.0315(4) Uani 1 1 d . .
H5 H 0.0012 0.5797 0.3703 0.038 Uiso 1 1 calc R U
C7 C 0.25202(16) 0.30321(14) 0.01100(14) 0.0240(3) Uani 1 1 d . .
C8 C 0.37095(18) 0.18390(16) -0.02344(16) 0.0323(4) Uani 1 1 d . .
H6 H 0.3911 0.1324 0.0435 0.039 Uiso 1 1 calc R U
C9 C 0.46111(19) 0.13875(16) -0.15490(16) 0.0361(4) Uani 1 1 d . .
H7 H 0.5418 0.0566 -0.1771 0.043 Uiso 1 1 calc R U
C10 C 0.43386(18) 0.21275(16) -0.25326(16) 0.0328(4) Uani 1 1 d . .
H8 H 0.4954 0.1817 -0.3430 0.039 Uiso 1 1 calc R U
C11 C 0.31655(19) 0.33220(16) -0.22030(15) 0.0323(4) Uani 1 1 d . .
H9 H 0.2981 0.3841 -0.2876 0.039 Uiso 1 1 calc R U
C12 C 0.22571(18) 0.37665(14) -0.08947(15) 0.0284(3) Uani 1 1 d . .
H10 H 0.1444 0.4583 -0.0679 0.034 Uiso 1 1 calc R U
C13 C 0.16185(15) 0.22719(14) 0.27677(14) 0.0218(3) Uani 1 1 d . .
C14 C 0.11359(15) 0.12543(14) 0.27588(13) 0.0210(3) Uani 1 1 d . .
C15 C 0.13507(16) 0.02384(14) 0.35707(14) 0.0241(3) Uani 1 1 d . .
H11 H 0.1039 -0.0454 0.3552 0.029 Uiso 1 1 calc R U
C16 C 0.20101(16) 0.02185(15) 0.44039(14) 0.0263(3) Uani 1 1 d . .
H12 H 0.2134 -0.0474 0.4961 0.032 Uiso 1 1 calc R U
C17 C 0.24861(17) 0.12121(15) 0.44200(15) 0.0291(3) Uani 1 1 d . .
H13 H 0.2943 0.1204 0.4986 0.035 Uiso 1 1 calc R U
C18 C 0.22948(17) 0.22226(15) 0.36067(15) 0.0267(3) Uani 1 1 d . .
H14 H 0.2632 0.2898 0.3620 0.032 Uiso 1 1 calc R U
C19 C 0.03505(16) 0.12396(14) 0.19048(14) 0.0229(3) Uani 1 1 d . .
H15 H 0.0621 0.1781 0.1150 0.028 Uiso 1 1 calc R U
C20 C 0.06966(18) -0.01233(14) 0.13726(14) 0.0269(3) Uani 1 1 d . .
C21 C 0.2044(2) -0.10769(16) 0.06171(16) 0.0360(4) Uani 1 1 d . .
H16 H 0.2926 -0.0928 0.0363 0.043 Uiso 1 1 calc R U
C22 C 0.2078(2) -0.22682(17) 0.02352(18) 0.0460(5) Uani 1 1 d . .
H17 H 0.2994 -0.2934 -0.0288 0.055 Uiso 1 1 calc R U
C23 C 0.0796(2) -0.24857(17) 0.06106(18) 0.0453(5) Uani 1 1 d . .
H18 H 0.0844 -0.3304 0.0348 0.054 Uiso 1 1 calc R U
C24 C -0.0548(2) -0.15396(16) 0.13579(17) 0.0390(4) Uani 1 1 d . .
H19 H -0.1426 -0.1696 0.1609 0.047 Uiso 1 1 calc R U
C25 C -0.05978(19) -0.03488(15) 0.17396(15) 0.0285(4) Uani 1 1 d . .
C26 C -0.18490(18) 0.08207(15) 0.25073(14) 0.0272(3) Uani 1 1 d . .
C27 C -0.3353(2) 0.11038(18) 0.30643(16) 0.0373(4) Uani 1 1 d . .
H20 H -0.3719 0.0474 0.2976 0.045 Uiso 1 1 calc R U
C28 C -0.4303(2) 0.2311(2) 0.37460(18) 0.0439(5) Uani 1 1 d . .
H21 H -0.5333 0.2516 0.4127 0.053 Uiso 1 1 calc R U
C29 C -0.3774(2) 0.32292(19) 0.38812(19) 0.0446(5) Uani 1 1 d . .
H22 H -0.4446 0.4055 0.4359 0.054 Uiso 1 1 calc R U
C30 C -0.22761(18) 0.29621(16) 0.33294(16) 0.0339(4) Uani 1 1 d . .
H23 H -0.1920 0.3596 0.3426 0.041 Uiso 1 1 calc R U
C31 C -0.13141(16) 0.17582(14) 0.26375(14) 0.0240(3) Uani 1 1 d . .

loop_
_atom_site_aniso_label
_atom_site_aniso_U_11
_atom_site_aniso_U_22
_atom_site_aniso_U_33
_atom_site_aniso_U_23
_atom_site_aniso_U_13
_atom_site_aniso_U_12
P1 0.0222(2) 0.0225(2) 0.0266(2) 0.00373(15) -0.01096(17) -0.00937(16)
C1 0.0274(8) 0.0217(7) 0.0285(8) 0.0062(6) -0.0130(7) -0.0113(6)
C2 0.0290(9) 0.0273(8) 0.0316(8) 0.0015(7) -0.0098(7) -0.0115(7)
C3 0.0322(9) 0.0387(9) 0.0393(9) 0.0046(8) -0.0123(8) -0.0213(8)
C4 0.0459(11) 0.0366(9) 0.0407(10) 0.0025(8) -0.0197(9) -0.0243(8)
C5 0.0430(10) 0.0330(9) 0.0341(9) -0.0035(7) -0.0115(8) -0.0171(8)
C6 0.0289(9) 0.0308(8) 0.0320(9) -0.0001(7) -0.0074(7) -0.0136(7)
C7 0.0260(8) 0.0251(7) 0.0271(8) 0.0048(6) -0.0130(7) -0.0143(6)
C8 0.0291(9) 0.0323(8) 0.0293(8) 0.0089(7) -0.0111(7) -0.0080(7)
C9 0.0287(9) 0.0340(9) 0.0326(9) 0.0036(7) -0.0067(7) -0.0055(7)
C10 0.0331(9) 0.0374(9) 0.0265(8) 0.0020(7) -0.0077(7) -0.0172(7)
C11 0.0421(10) 0.0322(8) 0.0285(8) 0.0096(7) -0.0178(8) -0.0182(8)
C12 0.0343(9) 0.0213(7) 0.0343(8) 0.0047(6) -0.0188(7) -0.0107(7)
C13 0.0189(7) 0.0246(7) 0.0213(7) 0.0022(6) -0.0072(6) -0.0089(6)
C14 0.0178(7) 0.0240(7) 0.0191(7) -0.0006(6) -0.0056(6) -0.0076(6)
C15 0.0238(8) 0.0263(7) 0.0226(7) 0.0028(6) -0.0073(6) -0.0125(6)
C16 0.0268(8) 0.0286(8) 0.0218(7) 0.0082(6) -0.0095(6) -0.0108(7)
C17 0.0290(9) 0.0373(9) 0.0273(8) 0.0056(7) -0.0161(7) -0.0147(7)
C18 0.0260(8) 0.0295(8) 0.0300(8) 0.0037(6) -0.0135(7) -0.0142(7)
C19 0.0275(8) 0.0235(7) 0.0217(7) 0.0037(6) -0.0120(6) -0.0121(6)
C20 0.0383(9) 0.0256(7) 0.0229(7) 0.0041(6) -0.0189(7) -0.0120(7)
C21 0.0410(10) 0.0342(9) 0.0301(9) -0.0020(7) -0.0191(8) -0.0056(8)
C22 0.0654(14) 0.0288(9) 0.0374(10) -0.0042(8) -0.0315(10) 0.0013(9)
C23 0.0788(15) 0.0270(9) 0.0467(11) 0.0061(8) -0.0435(11) -0.0181(9)
C24 0.0661(13) 0.0346(9) 0.0390(10) 0.0135(8) -0.0349(10) -0.0297(9)
C25 0.0453(10) 0.0290(8) 0.0248(8) 0.0092(6) -0.0237(7) -0.0194(7)
C26 0.0358(9) 0.0355(8) 0.0225(7) 0.0099(6) -0.0179(7) -0.0209(7)
C27 0.0420(11) 0.0552(11) 0.0342(9) 0.0131(8) -0.0231(8) -0.0322(9)
C28 0.0256(9) 0.0667(13) 0.0419(10) 0.0026(9) -0.0154(8) -0.0183(9)
C29 0.0291(10) 0.0480(11) 0.0496(11) -0.0091(9) -0.0172(9) -0.0036(8)
C30 0.0310(9) 0.0327(9) 0.0402(9) -0.0021(7) -0.0172(8) -0.0106(7)
C31 0.0265(8) 0.0292(8) 0.0234(7) 0.0062(6) -0.0151(6) -0.0132(7)

loop_
_atom_type_symbol
_atom_type_description
_atom_type_scat_dispersion_real
_atom_type_scat_dispersion_imag
_atom_type_scat_source
C C 0.0033 0.0016
;
International Tables for Crystallography
(Vol. C, Tables 4.2.6.8 and 6.1.1.4)
;
H H 0.0000 0.0000
;
International Tables for Crystallography
(Vol. C, Table 6.1.1.4)
;
P P 0.1023 0.0942
;
International Tables for Crystallography
(Vol. C, Tables 4.2.6.8 and 6.1.1.4)
;

loop_
_geom_angle_atom_site_label_1
_geom_angle_atom_site_label_2
_geom_angle_atom_site_label_3
_geom_angle
C1 P1 C7 103.10(7)
C1 P1 C13 101.45(7)
C7 P1 C13 103.00(7)
C2 C1 C6 118.51(13)
C2 C1 P1 124.80(11)
C6 C1 P1 116.68(12)
C1 C2 C3 120.76(14)
C1 C2 H1 119.6
C3 C2 H1 119.6
C4 C3 C2 119.82(16)
C4 C3 H2 120.1
C2 C3 H2 120.1
C5 C4 C3 120.14(15)
C5 C4 H3 119.9
C3 C4 H3 119.9
C4 C5 C6 119.87(15)
C4 C5 H4 120.1
C6 C5 H4 120.1
C5 C6 C1 120.90(15)
C5 C6 H5 119.6
C1 C6 H5 119.5
C8 C7 C12 118.26(14)
C8 C7 P1 124.74(12)
C12 C7 P1 116.95(11)
C7 C8 C9 120.74(15)
C7 C8 H6 119.6
C9 C8 H6 119.6
C10 C9 C8 120.32(15)
C10 C9 H7 119.8
C8 C9 H7 119.8
C9 C10 C11 119.51(15)
C9 C10 H8 120.2
C11 C10 H8 120.2
C10 C11 C12 120.26(15)
C10 C11 H9 119.9
C12 C11 H9 119.9
C11 C12 C7 120.91(14)
C11 C12 H10 119.5
C7 C12 H10 119.5
C18 C13 C14 118.10(13)
C18 C13 P1 121.65(11)
C14 C13 P1 120.01(10)
C15 C14 C13 119.49(13)
C15 C14 C19 118.49(12)
C13 C14 C19 122.00(13)
C16 C15 C14 121.33(13)
C16 C15 H11 119.3
C14 C15 H11 119.3
C17 C16 C15 119.58(14)
C17 C16 H12 120.2
C15 C16 H12 120.2
C16 C17 C18 119.76(13)
C16 C17 H13 120.1
C18 C17 H13 120.1
C17 C18 C13 121.73(14)
C17 C18 H14 119.1
C13 C18 H14 119.1
C20 C19 C31 101.94(11)
C20 C19 C14 114.17(12)
C31 C19 C14 113.79(11)
C20 C19 H15 108.9
C31 C19 H15 108.9
C14 C19 H15 108.9
C21 C20 C25 120.48(14)
C21 C20 C19 129.11(15)
C25 C20 C19 110.40(13)
C20 C21 C22 118.39(17)
C20 C21 H16 120.8
C22 C21 H16 120.8
C23 C22 C21 120.72(17)
C23 C22 H17 119.6
C21 C22 H17 119.6
C24 C23 C22 121.19(16)
C24 C23 H18 119.4
C22 C23 H18 119.4
C23 C24 C25 118.67(17)
C23 C24 H19 120.7
C25 C24 H19 120.7
C24 C25 C20 120.55(16)
C24 C25 C26 130.51(16)
C20 C25 C26 108.93(13)
C27 C26 C31 120.24(15)
C27 C26 C25 131.36(14)
C31 C26 C25 108.40(14)
C28 C27 C26 118.99(15)
C28 C27 H20 120.5
C26 C27 H20 120.5
C27 C28 C29 120.68(16)
C27 C28 H21 119.7
C29 C28 H21 119.7
C28 C29 C30 121.02(16)
C28 C29 H22 119.5
C30 C29 H22 119.5
C31 C30 C29 118.78(15)
C31 C30 H23 120.6
C29 C30 H23 120.6
C30 C31 C26 120.28(15)
C30 C31 C19 129.40(13)
C26 C31 C19 110.30(13)

loop_
_geom_bond_atom_site_label_1
_geom_bond_atom_site_label_2
_geom_bond_distance
P1 C1 1.8305(15)
P1 C7 1.8411(15)
P1 C13 1.8452(15)
C1 C2 1.390(2)
C1 C6 1.393(2)
C2 C3 1.391(2)
C2 H1 0.9500
C3 C4 1.383(2)
C3 H2 0.9500
C4 C5 1.381(2)
C4 H3 0.9500
C5 C6 1.386(2)
C5 H4 0.9500
C6 H5 0.9500
C7 C8 1.387(2)
C7 C12 1.394(2)
C8 C9 1.391(2)
C8 H6 0.9500
C9 C10 1.380(2)
C9 H7 0.9500
C10 C11 1.381(2)
C10 H8 0.9500
C11 C12 1.385(2)
C11 H9 0.9500
C12 H10 0.9500
C13 C18 1.398(2)
C13 C14 1.4086(19)
C14 C15 1.394(2)
C14 C19 1.5255(19)
C15 C16 1.386(2)
C15 H11 0.9500
C16 C17 1.381(2)
C16 H12 0.9500
C17 C18 1.388(2)
C17 H13 0.9500
C18 H14 0.9500
C19 C20 1.5162(19)
C19 C31 1.520(2)
C19 H15 1.0000
C20 C21 1.382(2)
C20 C25 1.399(2)
C21 C22 1.400(2)
C21 H16 0.9500
C22 C23 1.380(3)
C22 H17 0.9500
C23 C24 1.375(3)
C23 H18 0.9500
C24 C25 1.392(2)
C24 H19 0.9500
C25 C26 1.460(2)
C26 C27 1.391(2)
C26 C31 1.406(2)
C27 C28 1.377(3)
C27 H20 0.9500
C28 C29 1.384(3)
C28 H21 0.9500
C29 C30 1.388(2)
C29 H22 0.9500
C30 C31 1.380(2)
C30 H23 0.9500

loop_
_geom_torsion_atom_site_label_1
_geom_torsion_atom_site_label_2
_geom_torsion_atom_site_label_3
_geom_torsion_atom_site_label_4
_geom_torsion
C7 P1 C1 C2 -21.91(15)
C13 P1 C1 C2 84.52(14)
C7 P1 C1 C6 159.57(12)
C13 P1 C1 C6 -94.01(13)
C6 C1 C2 C3 0.3(2)
P1 C1 C2 C3 -178.19(12)
C1 C2 C3 C4 0.1(2)
C2 C3 C4 C5 -0.1(3)
C3 C4 C5 C6 -0.5(3)
C4 C5 C6 C1 0.9(3)
C2 C1 C6 C5 -0.8(2)
P1 C1 C6 C5 177.78(13)
C1 P1 C7 C8 92.78(14)
C13 P1 C7 C8 -12.46(15)
C1 P1 C7 C12 -89.97(12)
C13 P1 C7 C12 164.79(11)
C12 C7 C8 C9 -0.2(2)
P1 C7 C8 C9 176.98(12)
C7 C8 C9 C10 0.4(3)
C8 C9 C10 C11 0.1(2)
C9 C10 C11 C12 -0.8(2)
C10 C11 C12 C7 1.0(2)
C8 C7 C12 C11 -0.5(2)
P1 C7 C12 C11 -177.91(12)
C1 P1 C13 C18 2.96(14)
C7 P1 C13 C18 109.47(13)
C1 P1 C13 C14 177.15(11)
C7 P1 C13 C14 -76.35(12)
C18 C13 C14 C15 -0.3(2)
P1 C13 C14 C15 -174.72(10)
C18 C13 C14 C19 178.37(13)
P1 C13 C14 C19 3.98(18)
C13 C14 C15 C16 1.0(2)
C19 C14 C15 C16 -177.72(13)
C14 C15 C16 C17 -1.0(2)
C15 C16 C17 C18 0.3(2)
C16 C17 C18 C13 0.4(2)
C14 C13 C18 C17 -0.4(2)
P1 C13 C18 C17 173.90(12)
C15 C14 C19 C20 -35.84(18)
C13 C14 C19 C20 145.45(14)
C15 C14 C19 C31 80.62(16)
C13 C14 C19 C31 -98.09(16)
C31 C19 C20 C21 179.95(15)
C14 C19 C20 C21 -56.9(2)
C31 C19 C20 C25 0.57(15)
C14 C19 C20 C25 123.71(14)
C25 C20 C21 C22 -0.2(2)
C19 C20 C21 C22 -179.53(14)
C20 C21 C22 C23 -0.3(2)
C21 C22 C23 C24 0.6(3)
C22 C23 C24 C25 -0.3(2)
C23 C24 C25 C20 -0.2(2)
C23 C24 C25 C26 179.13(15)
C21 C20 C25 C24 0.5(2)
C19 C20 C25 C24 179.91(13)
C21 C20 C25 C26 -179.01(13)
C19 C20 C25 C26 0.44(16)
C24 C25 C26 C27 -1.2(3)
C20 C25 C26 C27 178.20(15)
C24 C25 C26 C31 179.23(15)
C20 C25 C26 C31 -1.36(17)
C31 C26 C27 C28 -0.2(2)
C25 C26 C27 C28 -179.73(16)
C26 C27 C28 C29 -0.3(3)
C27 C28 C29 C30 0.3(3)
C28 C29 C30 C31 0.0(3)
C29 C30 C31 C26 -0.5(2)
C29 C30 C31 C19 177.63(15)
C27 C26 C31 C30 0.6(2)
C25 C26 C31 C30 -179.77(14)
C27 C26 C31 C19 -177.87(13)
C25 C26 C31 C19 1.75(16)
C20 C19 C31 C30 -179.72(15)
C14 C19 C31 C30 56.9(2)
C20 C19 C31 C26 -1.42(15)
C14 C19 C31 C26 -124.82(13)
